data_7032848
loop_
_publ_author_name
'Karmakar, Anirban'
'Hazra, Susanta'
'Guedes da Silva, M F\'atima C'
'Pombeiro, Armando J. L.'

_publ_section_title
;
 Synthesis, structure and catalytic application of lead(II) complexes in
 cyanosilylation reactions.
;
_journal_issue 1
_journal_name_full 'Dalton transactions (Cambridge, England : 2003)'
_journal_page_first 268
_journal_page_last 280
_journal_paper_doi 10.1039/c4dt02316a
_journal_volume 44
_journal_year 2015
_chemical_formula_sum 'C14 H16 N8 O10 Pb2'
_chemical_formula_weight 870.73
_chemical_name_systematic
;
 ?
;
_space_group_crystal_system triclinic
_space_group_IT_number 2
_space_group_name_Hall '-P 1'
_space_group_name_H-M_alt 'P -1'
_symmetry_space_group_name_Hall '-P 1'
_symmetry_space_group_name_H-M 'P -1'
_atom_sites_solution_hydrogens geom
_audit_creation_method SHELXL-2014
_cell_angle_alpha 102.495(2)
_cell_angle_beta 99.181(2)
_cell_angle_gamma 112.272(3)
_cell_formula_units_Z 1
_cell_length_a 7.6846(4)
_cell_length_b 8.0250(4)
_cell_length_c 10.1201(5)
_cell_measurement_reflns_used 9207
_cell_measurement_temperature 296(2)
_cell_measurement_theta_max 26.41
_cell_measurement_theta_min 2.88
_cell_volume 543.33(5)
_computing_publication_material 'WinGX publication routines (Farrugia, 1999)'
_computing_structure_refinement 'SHELXL-2014 (Sheldrick, 2014)'
_computing_structure_solution 'SIR97 (Giacovazzo et al, 1997)'
_diffrn_ambient_temperature 296(2)
_diffrn_measured_fraction_theta_full 0.999
_diffrn_measured_fraction_theta_max 0.999
_diffrn_measurement_device_type 'Bruker APEX-II CCD'
_diffrn_measurement_method '\f and \w scans'
_diffrn_radiation_source 'fine-focus sealed tube'
_diffrn_radiation_type MoK\a
_diffrn_radiation_wavelength 0.71073
_diffrn_reflns_av_R_equivalents 0.0228
_diffrn_reflns_av_unetI/netI 0.0169
_diffrn_reflns_Laue_measured_fraction_full 0.999
_diffrn_reflns_Laue_measured_fraction_max 0.999
_diffrn_reflns_limit_h_max 9
_diffrn_reflns_limit_h_min -9
_diffrn_reflns_limit_k_max 10
_diffrn_reflns_limit_k_min -10
_diffrn_reflns_limit_l_max 12
_diffrn_reflns_limit_l_min -12
_diffrn_reflns_number 10973
_diffrn_reflns_point_group_measured_fraction_full 0.999
_diffrn_reflns_point_group_measured_fraction_max 0.999
_diffrn_reflns_theta_full 25.242
_diffrn_reflns_theta_max 26.407
_diffrn_reflns_theta_min 2.878
_exptl_absorpt_coefficient_mu 15.544
_exptl_absorpt_correction_T_max 0.065
_exptl_absorpt_correction_T_min 0.018
_exptl_absorpt_correction_type multi-scan
_exptl_absorpt_process_details SADABS
_exptl_crystal_colour Colourless
_exptl_crystal_density_diffrn 2.661
_exptl_crystal_description Block
_exptl_crystal_F_000 400
_exptl_crystal_size_max 0.290
_exptl_crystal_size_mid 0.210
_exptl_crystal_size_min 0.170
_refine_diff_density_max 1.756
_refine_diff_density_min -0.637
_refine_diff_density_rms 0.146
_refine_ls_extinction_method none
_refine_ls_goodness_of_fit_ref 1.190
_refine_ls_hydrogen_treatment constr
_refine_ls_matrix_type full
_refine_ls_number_parameters 154
_refine_ls_number_reflns 2225
_refine_ls_number_restraints 0
_refine_ls_restrained_S_all 1.190
_refine_ls_R_factor_all 0.0192
_refine_ls_R_factor_gt 0.0187
_refine_ls_shift/su_max 0.000
_refine_ls_shift/su_mean 0.000
_refine_ls_structure_factor_coef Fsqd
_refine_ls_weighting_details 'w=1/[\s^2^(Fo^2^)+(0.0258P)^2^+0.6103P] where P=(Fo^2^+2Fc^2^)/3'
_refine_ls_weighting_scheme calc
_refine_ls_wR_factor_gt 0.0458
_refine_ls_wR_factor_ref 0.0462
_reflns_Friedel_coverage 0.000
_reflns_number_gt 2167
_reflns_number_total 2225
_reflns_threshold_expression 'I > 2\s(I)'
_cod_data_source_file c4dt02316a2.cif
_cod_data_source_block 2
_cod_depositor_comments 'Adding full bibliography for 7032845--7032850.cif.'
_cod_database_code 7032848
_shelx_space_group_comment
;
The symmetry employed for this shelxl refinement is uniquely defined
by the following loop, which should always be used as a source of
symmetry information in preference to the above space-group names.
They are only intended as comments.
;
_shelx_estimated_absorpt_t_min 0.093
_shelx_estimated_absorpt_t_max 0.178
_shelxl_version_number 2014-1

loop_
_space_group_symop_operation_xyz
'x, y, z'
'-x, -y, -z'

loop_
_atom_site_label
_atom_site_type_symbol
_atom_site_fract_x
_atom_site_fract_y
_atom_site_fract_z
_atom_site_U_iso_or_equiv
_atom_site_adp_type
_atom_site_occupancy
_atom_site_site_symmetry_order
_atom_site_calc_flag
_atom_site_refinement_flags_posn
_atom_site_refinement_flags_adp
Pb1 Pb 0.10389(2) 0.25480(2) 0.16115(2) 0.02922(6) Uani 1 1 d . .
O2 O 0.3680(4) 0.0044(4) -0.1473(3) 0.0404(7) Uani 1 1 d . .
O3 O 0.2444(5) 0.1096(4) 0.2924(3) 0.0432(7) Uani 1 1 d . .
O4 O 0.0334(6) 0.1589(6) 0.4021(4) 0.0614(9) Uani 1 1 d . .
O1 O 0.1695(4) 0.0748(4) -0.0328(3) 0.0331(6) Uani 1 1 d . .
O5 O 0.3006(7) 0.5605(6) 0.3878(4) 0.0823(14) Uani 1 1 d . .
N4 N 0.3189(6) 0.7635(6) 0.5840(5) 0.0574(11) Uani 1 1 d . .
H4A H 0.4387 0.7936 0.6242 0.069 Uiso 1 1 calc R U
H4B H 0.2542 0.8140 0.6262 0.069 Uiso 1 1 calc R U
N1 N 0.4647(4) 0.3885(4) 0.1452(3) 0.0283(6) Uani 1 1 d . .
N2 N 0.8364(4) 0.5240(5) 0.1070(4) 0.0346(7) Uani 1 1 d . .
N3 N 0.7424(5) 0.2692(5) -0.0865(4) 0.0390(8) Uani 1 1 d . .
H3A H 0.8591 0.3168 -0.0955 0.047 Uiso 1 1 calc R U
H3B H 0.6565 0.1636 -0.1452 0.047 Uiso 1 1 calc R U
C2 C 0.5033(5) 0.2904(5) 0.0396(3) 0.0246(6) Uani 1 1 d . .
C1 C 0.3373(5) 0.1089(5) -0.0550(4) 0.0271(7) Uani 1 1 d . .
C4 C 0.7915(5) 0.6158(5) 0.2120(4) 0.0368(8) Uani 1 1 d . .
H4 H 0.8887 0.7286 0.2744 0.044 Uiso 1 1 calc R U
C3 C 0.6075(6) 0.5518(6) 0.2329(4) 0.0351(8) Uani 1 1 d . .
H3 H 0.5823 0.6215 0.3074 0.042 Uiso 1 1 calc R U
C6 C 0.1623(7) 0.1074(6) 0.3924(5) 0.0440(10) Uani 1 1 d . .
H6 H 0.2038 0.0631 0.4632 0.053 Uiso 1 1 calc R U
C5 C 0.6946(5) 0.3590(5) 0.0186(4) 0.0277(7) Uani 1 1 d . .
C7 C 0.2385(9) 0.6456(10) 0.4634(5) 0.0628(14) Uani 1 1 d . .
H7 H 0.1091 0.6208 0.4274 0.075 Uiso 1 1 calc R U

loop_
_atom_site_aniso_label
_atom_site_aniso_U_11
_atom_site_aniso_U_22
_atom_site_aniso_U_33
_atom_site_aniso_U_23
_atom_site_aniso_U_13
_atom_site_aniso_U_12
Pb1 0.02570(9) 0.02965(9) 0.02949(9) 0.00357(6) 0.00846(6) 0.01146(6)
O2 0.0302(14) 0.0380(15) 0.0380(15) -0.0075(12) 0.0117(12) 0.0083(12)
O3 0.0417(16) 0.0497(17) 0.0414(16) 0.0139(13) 0.0120(13) 0.0226(14)
O4 0.054(2) 0.082(3) 0.063(2) 0.031(2) 0.0305(18) 0.034(2)
O1 0.0220(12) 0.0301(13) 0.0346(13) -0.0017(10) 0.0105(10) 0.0034(10)
O5 0.081(3) 0.065(2) 0.061(2) -0.0221(19) 0.035(2) 0.006(2)
N4 0.049(2) 0.060(3) 0.052(2) -0.0101(19) 0.0069(19) 0.029(2)
N1 0.0239(14) 0.0274(14) 0.0276(14) 0.0034(12) 0.0076(12) 0.0072(12)
N2 0.0212(14) 0.0328(15) 0.0414(18) 0.0062(13) 0.0085(13) 0.0057(12)
N3 0.0248(15) 0.0402(17) 0.0433(18) 0.0022(14) 0.0163(14) 0.0077(14)
C2 0.0209(15) 0.0250(15) 0.0251(15) 0.0059(13) 0.0069(12) 0.0076(13)
C1 0.0234(16) 0.0272(16) 0.0252(16) 0.0041(13) 0.0074(13) 0.0067(13)
C4 0.0247(17) 0.0294(18) 0.040(2) 0.0004(15) 0.0046(15) 0.0023(14)
C3 0.0279(18) 0.0321(18) 0.0336(19) -0.0010(15) 0.0072(15) 0.0071(15)
C6 0.043(2) 0.044(2) 0.039(2) 0.0161(18) 0.0072(18) 0.0125(19)
C5 0.0218(16) 0.0292(16) 0.0313(17) 0.0096(14) 0.0082(13) 0.0095(13)
C7 0.059(3) 0.098(4) 0.034(2) 0.011(3) 0.018(2) 0.039(3)

loop_
_atom_type_symbol
_atom_type_description
_atom_type_scat_dispersion_real
_atom_type_scat_dispersion_imag
_atom_type_scat_source
C C 0.0033 0.0016 'International Tables Vol C Tables 4.2.6.8 and 6.1.1.4'
H H 0.0000 0.0000 'International Tables Vol C Tables 4.2.6.8 and 6.1.1.4'
N N 0.0061 0.0033 'International Tables Vol C Tables 4.2.6.8 and 6.1.1.4'
O O 0.0106 0.0060 'International Tables Vol C Tables 4.2.6.8 and 6.1.1.4'
Pb Pb -3.3944 10.1111 'International Tables Vol C Tables 4.2.6.8 and 6.1.1.4'

loop_
_geom_angle_atom_site_label_1
_geom_angle_atom_site_label_2
_geom_angle_atom_site_label_3
_geom_angle
_geom_angle_site_symmetry_1
_geom_angle_site_symmetry_3
O3 Pb1 O1 84.03(10) . .
O3 Pb1 O1 86.68(10) . 2
O1 Pb1 O1 65.25(9) . 2
O3 Pb1 N1 76.68(10) . .
O1 Pb1 N1 64.03(9) . .
O1 Pb1 N1 127.78(8) 2 .
O3 Pb1 O5 84.13(15) . .
O1 Pb1 O5 138.76(11) . .
O1 Pb1 O5 152.58(11) 2 .
N1 Pb1 O5 74.82(11) . .
C6 O3 Pb1 102.2(3) . .
C1 O1 Pb1 126.0(2) . .
C1 O1 Pb1 117.1(2) . 2
Pb1 O1 Pb1 114.75(9) . 2
C7 O5 Pb1 128.9(4) . .
C7 N4 H4A 120.0 . .
C7 N4 H4B 120.0 . .
H4A N4 H4B 120.0 . .
C2 N1 C3 119.3(3) . .
C2 N1 Pb1 116.7(2) . .
C3 N1 Pb1 123.9(2) . .
C4 N2 C5 117.8(3) . .
C5 N3 H3A 120.0 . .
C5 N3 H3B 120.0 . .
H3A N3 H3B 120.0 . .
N1 C2 C5 120.3(3) . .
N1 C2 C1 116.8(3) . .
C5 C2 C1 122.9(3) . .
O2 C1 O1 124.2(3) . .
O2 C1 C2 119.7(3) . .
O1 C1 C2 116.1(3) . .
N2 C4 C3 123.0(3) . .
N2 C4 H4 118.5 . .
C3 C4 H4 118.5 . .
N1 C3 C4 119.8(4) . .
N1 C3 H3 120.1 . .
C4 C3 H3 120.1 . .
O4 C6 O3 124.9(4) . .
O4 C6 H6 117.5 . .
O3 C6 H6 117.5 . .
N3 C5 N2 116.9(3) . .
N3 C5 C2 123.4(3) . .
N2 C5 C2 119.7(3) . .
O5 C7 N4 130.7(6) . .
O5 C7 H7 114.6 . .
N4 C7 H7 114.6 . .

loop_
_geom_bond_atom_site_label_1
_geom_bond_atom_site_label_2
_geom_bond_distance
_geom_bond_site_symmetry_2
Pb1 O3 2.335(3) .
Pb1 O1 2.415(2) .
Pb1 O1 2.555(2) 2
Pb1 N1 2.613(3) .
Pb1 O5 2.686(4) .
O2 C1 1.230(4) .
O3 C6 1.275(5) .
O4 C6 1.219(6) .
O1 C1 1.281(4) .
O1 Pb1 2.555(2) 2
O5 C7 1.190(6) .
N4 C7 1.258(7) .
N4 H4A 0.8600 .
N4 H4B 0.8600 .
N1 C2 1.328(4) .
N1 C3 1.344(5) .
N2 C4 1.327(5) .
N2 C5 1.350(5) .
N3 C5 1.334(5) .
N3 H3A 0.8600 .
N3 H3B 0.8600 .
C2 C5 1.430(5) .
C2 C1 1.505(4) .
C4 C3 1.378(5) .
C4 H4 0.9300 .
C3 H3 0.9300 .
C6 H6 0.9300 .
C7 H7 0.9300 .

loop_
_geom_hbond_atom_site_label_D
_geom_hbond_atom_site_label_H
_geom_hbond_atom_site_label_A
_geom_hbond_distance_DH
_geom_hbond_distance_HA
_geom_hbond_distance_DA
_geom_hbond_angle_DHA
_geom_hbond_site_symmetry_A
N4 H4A O3 0.86 2.21 3.063(5) 172.7 2_666
N4 H4B O2 0.86 2.28 2.850(5) 124.1 1_566
N4 H4B O4 0.86 2.28 3.016(6) 143.6 2_566
N3 H3A N2 0.86 2.24 3.093(4) 172.9 2_765
N3 H3B O2 0.86 2.09 2.721(4) 129.5 .
C3 H3 O5 0.93 2.35 3.047(6) 131.5 .

loop_
_geom_torsion_atom_site_label_1
_geom_torsion_atom_site_label_2
_geom_torsion_atom_site_label_3
_geom_torsion_atom_site_label_4
_geom_torsion
_geom_torsion_site_symmetry_1
C3 N1 C2 C5 -0.7(5) .
Pb1 N1 C2 C5 176.6(2) .
C3 N1 C2 C1 -179.9(3) .
Pb1 N1 C2 C1 -2.7(4) .
Pb1 O1 C1 O2 172.9(3) .
Pb1 O1 C1 O2 10.6(5) 2
Pb1 O1 C1 C2 -7.5(4) .
Pb1 O1 C1 C2 -169.8(2) 2
N1 C2 C1 O2 -174.0(3) .
C5 C2 C1 O2 6.7(5) .
N1 C2 C1 O1 6.4(5) .
C5 C2 C1 O1 -172.8(3) .
C5 N2 C4 C3 -1.0(6) .
C2 N1 C3 C4 0.3(6) .
Pb1 N1 C3 C4 -176.7(3) .
N2 C4 C3 N1 0.6(7) .
Pb1 O3 C6 O4 4.6(5) .
C4 N2 C5 N3 179.8(4) .
C4 N2 C5 C2 0.6(5) .
N1 C2 C5 N3 -178.9(4) .
C1 C2 C5 N3 0.3(6) .
N1 C2 C5 N2 0.2(5) .
C1 C2 C5 N2 179.4(3) .
Pb1 O5 C7 N4 164.1(6) .
